data_4102388
loop_
_publ_author_name
'Igor V. Kuvychko'
'Alexey V. Streletskii'
'Natalia B. Shustova'
'Konrad Seppelt'
'Thomas Drewello'
'Alexey A. Popov'
'Steven H. Strauss'
'Olga V. Boltalina'

_publ_contact_author_address
; Department of Chemistry
  Colorado State University
  Fort Collins, Colorado 80523
  USA
;
_publ_contact_author_email steven.strauss@colostate.edu
_publ_contact_author_fax 970-491-1801
_publ_contact_author_name 'Steven H. Strauss'
_publ_contact_author_phone 970-491-5104
_publ_section_title
;
 Soluble Chlorofullerenes C~60~Cl~2,4,6,8,10~. Synthesis, Purification,
 Compositional Analysis, Stability, and Experimental/Theoretical Structure
 Elucidation, Including the X-ray Structure of C~1~-C~60~Cl~10~
;
_journal_name_full 'Journal of the American Chemical Society'
_journal_page_first 6443
_journal_page_last 6462
_journal_paper_doi 10.1021/ja1005256
_journal_volume 132
_journal_year 2010
_chemical_formula_moiety 'C60 Cl6'
_chemical_formula_sum 'C120 Cl12'
_chemical_formula_weight 1866.60
_chemical_name_systematic
; 
 ? 
;
_space_group_IT_number 61
_symmetry_cell_setting orthorhombic
_symmetry_space_group_name_Hall '-P 2ac 2ab'
_symmetry_space_group_name_H-M 'P b c a'
_atom_sites_solution_primary direct
_atom_sites_solution_secondary difmap
_audit_creation_method SHELXL-97
_cell_angle_alpha 90.00
_cell_angle_beta 90.00
_cell_angle_gamma 90.00
_cell_formula_units_Z 8
_cell_length_a 19.639(9)
_cell_length_b 17.258(10)
_cell_length_c 40.11(2)
_cell_measurement_reflns_used 999
_cell_measurement_temperature 173(2)
_cell_measurement_theta_max 23.
_cell_measurement_theta_min 2.
_cell_volume 13594(12)
_computing_structure_refinement 'SHELXL-97 (Sheldrick, 1997)'
_computing_structure_solution 'SHELXS-97 (Sheldrick, 1990)'
_diffrn_ambient_temperature 173(2)
_diffrn_measured_fraction_theta_full 0.992
_diffrn_measured_fraction_theta_max 0.992
_diffrn_measurement_device_type Bruker_CCD
_diffrn_measurement_method omega_scan
_diffrn_radiation_monochromator graphite
_diffrn_radiation_source 'fine-focus sealed tube'
_diffrn_radiation_type MoK\a
_diffrn_radiation_wavelength 0.71073
_diffrn_reflns_av_R_equivalents 0.0565
_diffrn_reflns_av_sigmaI/netI 0.0255
_diffrn_reflns_limit_h_max 21
_diffrn_reflns_limit_h_min -21
_diffrn_reflns_limit_k_max 17
_diffrn_reflns_limit_k_min -18
_diffrn_reflns_limit_l_max 44
_diffrn_reflns_limit_l_min -44
_diffrn_reflns_number 115664
_diffrn_reflns_theta_full 23.02
_diffrn_reflns_theta_max 23.02
_diffrn_reflns_theta_min 1.02
_diffrn_standards_decay_% 0
_exptl_absorpt_coefficient_mu 0.560
_exptl_absorpt_correction_T_max 1.0000
_exptl_absorpt_correction_T_min 0.7196
_exptl_absorpt_correction_type multi-scan
_exptl_absorpt_process_details Bruker_2000_NT_Software_Reference_Manual
_exptl_crystal_colour 'dark red'
_exptl_crystal_density_diffrn 1.824
_exptl_crystal_density_method 'not measured'
_exptl_crystal_description needle
_exptl_crystal_F_000 7392
_exptl_crystal_size_max 0.4
_exptl_crystal_size_mid 0.2
_exptl_crystal_size_min 0.2
_refine_diff_density_max 1.115
_refine_diff_density_min -0.464
_refine_diff_density_rms 0.106
_refine_ls_extinction_method none
_refine_ls_goodness_of_fit_ref 1.099
_refine_ls_matrix_type full
_refine_ls_number_parameters 1299
_refine_ls_number_reflns 9402
_refine_ls_number_restraints 0
_refine_ls_restrained_S_all 1.099
_refine_ls_R_factor_all 0.0991
_refine_ls_R_factor_gt 0.0845
_refine_ls_shift/su_max 0.014
_refine_ls_shift/su_mean 0.000
_refine_ls_structure_factor_coef Fsqd
_refine_ls_weighting_details 'calc w=1/[\s^2^(Fo^2^)+(0.0927P)^2^+86.8717P] where P=(Fo^2^+2Fc^2^)/3'
_refine_ls_weighting_scheme calc
_refine_ls_wR_factor_gt 0.2139
_refine_ls_wR_factor_ref 0.2295
_reflns_number_gt 7812
_reflns_number_total 9402
_reflns_threshold_expression >2sigma(I)
_cod_data_source_file ja1005256_si_001.cif
_cod_data_source_block c60cl6
_cod_original_sg_symbol_H-M 'P b c a '
_cod_database_code 4102388

loop_
_symmetry_equiv_pos_as_xyz
'x, y, z'
'-x+1/2, -y, z+1/2'
'-x, y+1/2, -z+1/2'
'x+1/2, -y+1/2, -z'
'-x, -y, -z'
'x-1/2, y, -z-1/2'
'x, -y-1/2, z-1/2'
'-x-1/2, y-1/2, z'

loop_
_atom_site_label
_atom_site_type_symbol
_atom_site_fract_x
_atom_site_fract_y
_atom_site_fract_z
_atom_site_U_iso_or_equiv
_atom_site_adp_type
_atom_site_occupancy
_atom_site_symmetry_multiplicity
_atom_site_calc_flag
_atom_site_refinement_flags
C1 C 0.6695(3) 0.9240(4) 0.17593(17) 0.0448(18) Uani 1 1 d .
C2 C 0.6178(3) 0.9839(4) 0.18665(16) 0.0347(15) Uani 1 1 d .
C3 C 0.5565(3) 0.9466(4) 0.19066(14) 0.0292(14) Uani 1 1 d .
C4 C 0.5641(3) 0.8648(4) 0.18624(14) 0.0295(14) Uani 1 1 d .
C5 C 0.6313(3) 0.8495(4) 0.18021(15) 0.0363(15) Uani 1 1 d .
C6 C 0.6626(3) 0.7725(4) 0.18705(18) 0.0435(17) Uani 1 1 d .
C7 C 0.7263(3) 0.7856(4) 0.20863(19) 0.0444(17) Uani 1 1 d .
C8 C 0.7589(3) 0.8548(4) 0.21057(16) 0.0365(16) Uani 1 1 d .
C9 C 0.7414(3) 0.9277(4) 0.19174(16) 0.0373(16) Uani 1 1 d .
C10 C 0.7458(3) 0.9890(4) 0.21892(14) 0.0313(14) Uani 1 1 d .
C11 C 0.7005(3) 1.0461(4) 0.22464(14) 0.0310(15) Uani 1 1 d .
C12 C 0.6351(3) 1.0578(4) 0.20446(15) 0.0342(15) Uani 1 1 d .
C13 C 0.5832(3) 1.0733(3) 0.23179(16) 0.0339(15) Uani 1 1 d .
C14 C 0.5199(3) 1.0403(4) 0.23317(16) 0.0360(15) Uani 1 1 d .
C15 C 0.4960(3) 0.9811(4) 0.20748(15) 0.0326(14) Uani 1 1 d .
C16 C 0.4621(3) 0.9208(4) 0.22947(15) 0.0327(15) Uani 1 1 d .
C17 C 0.4695(3) 0.8427(4) 0.22510(15) 0.0326(15) Uani 1 1 d .
C18 C 0.5130(3) 0.8068(4) 0.19784(16) 0.0361(15) Uani 1 1 d .
C19 C 0.5497(4) 0.7421(3) 0.21529(17) 0.0391(16) Uani 1 1 d .
C20 C 0.6184(4) 0.7270(4) 0.21096(18) 0.0428(17) Uani 1 1 d .
C21 C 0.6572(4) 0.7000(4) 0.23835(19) 0.0454(18) Uani 1 1 d .
C22 C 0.7234(4) 0.7361(4) 0.2369(2) 0.0485(19) Uani 1 1 d .
C23 C 0.7574(3) 0.7542(4) 0.2668(2) 0.051(2) Uani 1 1 d .
C24 C 0.7933(3) 0.8263(4) 0.2691(2) 0.0449(18) Uani 1 1 d .
C25 C 0.7922(3) 0.8756(4) 0.24171(17) 0.0397(16) Uani 1 1 d .
C26 C 0.7844(3) 0.9577(4) 0.24648(16) 0.0350(15) Uani 1 1 d .
C27 C 0.7774(3) 0.9881(4) 0.27820(15) 0.0352(15) Uani 1 1 d .
C28 C 0.7285(3) 1.0483(4) 0.28434(16) 0.0364(16) Uani 1 1 d .
C29 C 0.6896(3) 1.0758(3) 0.25749(15) 0.0328(15) Uani 1 1 d .
C30 C 0.6178(3) 1.0920(3) 0.26223(16) 0.0352(15) Uani 1 1 d .
C31 C 0.5879(4) 1.0798(4) 0.29304(17) 0.0406(16) Uani 1 1 d .
C32 C 0.5212(4) 1.0448(4) 0.29479(18) 0.0442(17) Uani 1 1 d .
C33 C 0.4888(3) 1.0234(4) 0.26492(17) 0.0387(16) Uani 1 1 d .
C34 C 0.4542(3) 0.9510(4) 0.26251(16) 0.0381(16) Uani 1 1 d .
C35 C 0.4513(3) 0.9011(4) 0.29036(16) 0.0397(17) Uani 1 1 d .
C36 C 0.4592(3) 0.8190(4) 0.28518(17) 0.0381(16) Uani 1 1 d .
C37 C 0.4703(3) 0.7907(4) 0.25292(16) 0.0371(15) Uani 1 1 d .
C38 C 0.5189(3) 0.7307(4) 0.24714(18) 0.0393(16) Uani 1 1 d .
C39 C 0.5564(4) 0.7008(4) 0.27407(19) 0.0449(18) Uani 1 1 d .
C40 C 0.6276(4) 0.6851(4) 0.26924(19) 0.0470(18) Uani 1 1 d .
C41 C 0.6620(4) 0.7052(4) 0.2999(2) 0.0506(19) Uani 1 1 d .
C42 C 0.7261(3) 0.7400(4) 0.2988(2) 0.049(2) Uani 1 1 d .
C43 C 0.7421(4) 0.8042(4) 0.32118(19) 0.051(2) Uani 1 1 d .
C44 C 0.7840(3) 0.8577(4) 0.30277(19) 0.0465(19) Uani 1 1 d .
C45 C 0.7766(3) 0.9376(4) 0.30708(16) 0.0362(15) Uani 1 1 d .
C46 C 0.7267(4) 0.9664(4) 0.33052(15) 0.0422(17) Uani 1 1 d .
C47 C 0.6969(4) 1.0356(4) 0.31627(16) 0.0424(17) Uani 1 1 d .
C48 C 0.6269(4) 1.0508(4) 0.32087(16) 0.0430(17) Uani 1 1 d .
C49 C 0.5858(4) 0.9966(4) 0.33894(16) 0.0455(18) Uani 1 1 d .
C50 C 0.5188(4) 0.9929(4) 0.32264(16) 0.0450(18) Uani 1 1 d .
C51 C 0.4857(3) 0.9217(5) 0.32094(17) 0.0475(19) Uani 1 1 d .
C52 C 0.5145(4) 0.8529(4) 0.33493(16) 0.0439(17) Uani 1 1 d .
C53 C 0.4993(3) 0.7885(4) 0.31308(16) 0.0415(17) Uani 1 1 d .
C54 C 0.5458(4) 0.7299(4) 0.30680(18) 0.0445(18) Uani 1 1 d .
C55 C 0.6123(4) 0.7336(4) 0.32374(19) 0.0491(19) Uani 1 1 d .
C56 C 0.6272(4) 0.7950(4) 0.34441(17) 0.0489(19) Uani 1 1 d .
C57 C 0.6946(4) 0.8305(4) 0.34296(18) 0.052(2) Uani 1 1 d .
C58 C 0.6856(4) 0.9128(5) 0.34865(15) 0.0457(19) Uani 1 1 d .
C59 C 0.6141(4) 0.9284(5) 0.35258(15) 0.0493(19) Uani 1 1 d .
C60 C 0.5784(4) 0.8560(5) 0.35036(15) 0.051(2) Uani 1 1 d .
C101 C 0.3333(4) 0.7288(6) 1.0688(2) 0.076(3) Uani 1 1 d .
C102 C 0.3798(4) 0.6635(5) 1.06524(19) 0.053(2) Uani 1 1 d .
C103 C 0.4454(3) 0.6977(4) 1.05955(15) 0.0377(16) Uani 1 1 d .
C104 C 0.4410(3) 0.7789(4) 1.06194(14) 0.0291(14) Uani 1 1 d .
C105 C 0.3723(4) 0.7995(5) 1.06607(17) 0.0473(19) Uani 1 1 d .
C106 C 0.3463(4) 0.8787(5) 1.0573(2) 0.059(2) Uani 1 1 d .
C107 C 0.2815(4) 0.8673(6) 1.0361(2) 0.065(2) Uani 1 1 d .
C108 C 0.2453(3) 0.7999(6) 1.0353(2) 0.062(3) Uani 1 1 d .
C109 C 0.2600(4) 0.7286(6) 1.05534(18) 0.062(3) Uani 1 1 d .
C110 C 0.2535(3) 0.6625(5) 1.02934(15) 0.048(2) Uani 1 1 d .
C111 C 0.2965(4) 0.6033(4) 1.02482(17) 0.0466(19) Uani 1 1 d .
C112 C 0.3595(4) 0.5905(4) 1.04555(18) 0.051(2) Uani 1 1 d .
C113 C 0.4122(4) 0.5698(4) 1.01957(19) 0.054(2) Uani 1 1 d .
C114 C 0.4774(4) 0.5977(4) 1.0174(2) 0.050(2) Uani 1 1 d .
C115 C 0.5036(3) 0.6572(4) 1.04339(18) 0.0433(18) Uani 1 1 d .
C116 C 0.5409(3) 0.7126(4) 1.02094(17) 0.0400(16) Uani 1 1 d .
C117 C 0.5377(3) 0.7907(4) 1.02382(15) 0.0357(15) Uani 1 1 d .
C118 C 0.4957(3) 0.8319(3) 1.04982(13) 0.0298(14) Uani 1 1 d .
C119 C 0.4625(4) 0.8969(3) 1.03000(17) 0.0400(17) Uani 1 1 d .
C120 C 0.3950(4) 0.9169(4) 1.0338(2) 0.056(2) Uani 1 1 d .
C121 C 0.3572(6) 0.9444(4) 1.0056(3) 0.073(3) Uani 1 1 d .
C122 C 0.2901(5) 0.9143(5) 1.0074(3) 0.079(3) Uani 1 1 d .
C123 C 0.2559(5) 0.8943(5) 0.9773(2) 0.070(3) Uani 1 1 d .
C124 C 0.2169(4) 0.8251(6) 0.9765(3) 0.069(3) Uani 1 1 d .
C125 C 0.2129(3) 0.7769(6) 1.0043(2) 0.062(2) Uani 1 1 d .
C126 C 0.2170(3) 0.6960(5) 1.00054(18) 0.055(2) Uani 1 1 d .
C127 C 0.2240(3) 0.6623(5) 0.96932(15) 0.0445(19) Uani 1 1 d .
C128 C 0.2692(3) 0.5991(4) 0.96516(16) 0.0389(16) Uani 1 1 d .
C129 C 0.3060(4) 0.5717(4) 0.99265(18) 0.051(2) Uani 1 1 d .
C130 C 0.3776(4) 0.5504(4) 0.9882(2) 0.050(2) Uani 1 1 d .
C131 C 0.4090(4) 0.5579(4) 0.95842(19) 0.0503(19) Uani 1 1 d .
C132 C 0.4765(4) 0.5887(4) 0.9561(2) 0.055(2) Uani 1 1 d .
C133 C 0.5098(4) 0.6096(4) 0.9862(2) 0.051(2) Uani 1 1 d .
C134 C 0.5487(3) 0.6793(5) 0.9876(2) 0.052(2) Uani 1 1 d .
C135 C 0.5545(3) 0.7252(6) 0.95970(19) 0.059(2) Uani 1 1 d .
C136 C 0.5508(4) 0.8069(6) 0.96301(18) 0.058(2) Uani 1 1 d .
C137 C 0.5415(3) 0.8391(5) 0.99456(17) 0.049(2) Uani 1 1 d .
C138 C 0.4961(4) 0.9029(4) 0.99873(19) 0.049(2) Uani 1 1 d .
C139 C 0.4597(5) 0.9331(5) 0.9709(2) 0.065(3) Uani 1 1 d .
C140 C 0.3896(5) 0.9549(4) 0.9756(3) 0.072(3) Uani 1 1 d .
C141 C 0.3539(6) 0.9340(5) 0.9445(3) 0.079(3) Uani 1 1 d .
C142 C 0.2895(5) 0.9043(4) 0.9461(3) 0.068(3) Uani 1 1 d .
C143 C 0.2706(4) 0.8391(4) 0.9240(2) 0.055(2) Uani 1 1 d .
C144 C 0.2252(3) 0.7908(4) 0.94316(18) 0.0485(19) Uani 1 1 d .
C145 C 0.2286(3) 0.7118(4) 0.93973(16) 0.0389(16) Uani 1 1 d .
C146 C 0.2776(3) 0.6761(4) 0.91780(15) 0.0354(15) Uani 1 1 d .
C147 C 0.3022(3) 0.6064(4) 0.93359(16) 0.0381(16) Uani 1 1 d .
C148 C 0.3713(4) 0.5867(4) 0.92973(17) 0.0468(19) Uani 1 1 d .
C149 C 0.4168(4) 0.6349(5) 0.91082(17) 0.0481(19) Uani 1 1 d .
C150 C 0.4824(4) 0.6369(5) 0.9279(2) 0.059(2) Uani 1 1 d .
C151 C 0.5198(4) 0.7040(6) 0.92868(19) 0.063(3) Uani 1 1 d .
C152 C 0.4955(4) 0.7743(6) 0.91326(18) 0.064(2) Uani 1 1 d .
C153 C 0.5129(4) 0.8391(6) 0.93429(17) 0.061(3) Uani 1 1 d .
C154 C 0.4698(6) 0.8994(5) 0.9389(2) 0.071(3) Uani 1 1 d .
C155 C 0.4039(5) 0.9003(5) 0.9223(2) 0.071(3) Uani 1 1 d .
C156 C 0.3870(5) 0.8375(5) 0.90174(18) 0.061(2) Uani 1 1 d .
C157 C 0.3182(4) 0.8064(5) 0.90292(18) 0.055(2) Uani 1 1 d .
C158 C 0.3226(4) 0.7221(4) 0.89942(15) 0.0446(18) Uani 1 1 d .
C159 C 0.3927(4) 0.7018(5) 0.89642(16) 0.052(2) Uani 1 1 d .
C160 C 0.4324(4) 0.7731(6) 0.89755(15) 0.063(3) Uani 1 1 d .
Cl1 Cl 0.67177(11) 0.94629(15) 0.12937(5) 0.0428(9) Uani 0.756(6) 1 d P
Cl2 Cl 0.6228(5) 0.9976(5) 0.13572(18) 0.063(4) Uani 0.244(6) 1 d P
Cl6 Cl 0.6805(3) 0.7183(2) 0.14850(13) 0.0523(10) Uani 0.756(6) 1 d P
Cl7 Cl 0.6789(17) 0.711(2) 0.1567(7) 0.179(16) Uani 0.244(6) 1 d P
Cl9 Cl 0.8084(2) 0.9479(2) 0.16091(12) 0.0423(9) Uani 0.756(6) 1 d P
Cl10 Cl 0.8080(12) 0.934(2) 0.1641(6) 0.185(16) Uani 0.244(6) 1 d P
Cl12 Cl 0.64239(19) 1.1432(3) 0.17718(9) 0.0390(8) Uani 0.756(6) 1 d P
Cl13 Cl 0.6483(16) 1.1299(15) 0.1762(7) 0.155(13) Uani 0.244(6) 1 d P
Cl15 Cl 0.4367(4) 1.0234(4) 0.1773(2) 0.0371(10) Uani 0.756(6) 1 d P
Cl16 Cl 0.4450(17) 1.013(2) 0.1723(9) 0.091(12) Uani 0.244(6) 1 d P
Cl18 Cl 0.4594(3) 0.7756(4) 0.16233(13) 0.0507(13) Uani 0.756(6) 1 d P
Cl19 Cl 0.4667(13) 0.7589(14) 0.1681(6) 0.096(9) Uani 0.244(6) 1 d P
Cl21 Cl 0.3323(2) 0.7004(3) 1.11906(8) 0.0617(17) Uani 0.523(7) 1 d P
Cl22 Cl 0.3756(3) 0.6456(3) 1.11322(10) 0.065(2) Uani 0.477(7) 1 d P
Cl26 Cl 0.3287(4) 0.9310(3) 1.09689(19) 0.0558(16) Uani 0.523(7) 1 d P
Cl27 Cl 0.3372(8) 0.9446(11) 1.0906(4) 0.217(10) Uani 0.477(7) 1 d P
Cl29 Cl 0.1953(3) 0.7075(4) 1.08730(18) 0.0508(15) Uani 0.523(7) 1 d P
Cl30 Cl 0.1966(7) 0.7396(13) 1.0874(3) 0.202(10) Uani 0.477(7) 1 d P
Cl32 Cl 0.3521(4) 0.5036(3) 1.07201(17) 0.0450(13) Uani 0.523(7) 1 d P
Cl33 Cl 0.3314(9) 0.5168(9) 1.0756(4) 0.196(8) Uani 0.477(7) 1 d P
Cl35 Cl 0.5629(4) 0.6160(6) 1.07344(19) 0.0345(14) Uani 0.523(7) 1 d P
Cl36 Cl 0.5501(7) 0.6123(9) 1.0789(4) 0.115(5) Uani 0.477(7) 1 d P
Cl38 Cl 0.5488(5) 0.8632(10) 1.0852(3) 0.043(2) Uani 0.523(7) 1 d P
Cl39 Cl 0.5447(8) 0.8741(12) 1.0824(4) 0.068(5) Uani 0.477(7) 1 d P

loop_
_atom_site_aniso_label
_atom_site_aniso_U_11
_atom_site_aniso_U_22
_atom_site_aniso_U_33
_atom_site_aniso_U_23
_atom_site_aniso_U_13
_atom_site_aniso_U_12
C1 0.027(3) 0.063(5) 0.044(4) -0.022(4) 0.011(3) -0.010(3)
C2 0.025(3) 0.041(4) 0.038(4) 0.017(3) -0.009(3) -0.005(3)
C3 0.020(3) 0.048(4) 0.019(3) 0.008(3) -0.005(2) -0.003(3)
C4 0.023(3) 0.046(4) 0.020(3) -0.007(3) -0.008(2) -0.004(3)
C5 0.039(4) 0.038(4) 0.031(3) -0.016(3) 0.006(3) -0.005(3)
C6 0.038(4) 0.041(4) 0.052(4) -0.021(3) 0.014(3) 0.001(3)
C7 0.034(4) 0.037(4) 0.062(5) -0.006(3) 0.015(3) 0.011(3)
C8 0.024(3) 0.048(4) 0.037(4) -0.014(3) 0.011(3) 0.002(3)
C9 0.021(3) 0.052(4) 0.038(4) -0.007(3) 0.013(3) -0.004(3)
C10 0.022(3) 0.044(4) 0.028(3) 0.008(3) 0.003(3) -0.014(3)
C11 0.030(3) 0.032(3) 0.030(3) 0.013(3) -0.006(3) -0.020(3)
C12 0.038(4) 0.029(3) 0.036(3) 0.013(3) -0.011(3) -0.007(3)
C13 0.038(4) 0.021(3) 0.043(4) 0.009(3) -0.007(3) 0.006(3)
C14 0.033(4) 0.029(3) 0.046(4) 0.008(3) -0.009(3) 0.014(3)
C15 0.021(3) 0.041(4) 0.037(3) 0.012(3) -0.004(3) 0.005(3)
C16 0.010(3) 0.055(4) 0.034(3) 0.006(3) -0.006(2) 0.003(3)
C17 0.015(3) 0.050(4) 0.033(3) 0.003(3) -0.011(3) -0.013(3)
C18 0.034(3) 0.038(4) 0.036(4) -0.006(3) -0.010(3) -0.010(3)
C19 0.048(4) 0.022(3) 0.047(4) -0.013(3) 0.001(3) -0.016(3)
C20 0.055(5) 0.019(3) 0.054(4) -0.015(3) -0.003(4) 0.002(3)
C21 0.052(4) 0.020(3) 0.064(5) -0.006(3) 0.010(4) 0.003(3)
C22 0.039(4) 0.027(4) 0.080(6) -0.014(4) 0.005(4) 0.011(3)
C23 0.030(4) 0.035(4) 0.087(6) 0.011(4) 0.005(4) 0.018(3)
C24 0.019(3) 0.041(4) 0.075(5) 0.000(4) -0.009(3) 0.010(3)
C25 0.014(3) 0.053(4) 0.053(4) -0.002(3) 0.007(3) 0.008(3)
C26 0.014(3) 0.051(4) 0.040(4) 0.004(3) -0.002(3) -0.008(3)
C27 0.025(3) 0.044(4) 0.037(4) 0.006(3) -0.012(3) -0.018(3)
C28 0.037(4) 0.032(3) 0.040(4) -0.006(3) -0.011(3) -0.021(3)
C29 0.044(4) 0.019(3) 0.036(4) 0.000(3) -0.007(3) -0.013(3)
C30 0.044(4) 0.014(3) 0.048(4) 0.001(3) -0.005(3) 0.000(3)
C31 0.055(4) 0.026(3) 0.041(4) -0.015(3) -0.001(3) 0.007(3)
C32 0.045(4) 0.035(4) 0.052(4) -0.010(3) 0.012(3) 0.018(3)
C33 0.028(3) 0.039(4) 0.049(4) 0.002(3) 0.006(3) 0.021(3)
C34 0.022(3) 0.054(4) 0.039(4) -0.002(3) 0.004(3) 0.011(3)
C35 0.012(3) 0.074(5) 0.033(4) 0.004(3) 0.010(3) 0.003(3)
C36 0.021(3) 0.045(4) 0.048(4) 0.009(3) 0.004(3) -0.010(3)
C37 0.024(3) 0.046(4) 0.042(4) 0.004(3) -0.003(3) -0.017(3)
C38 0.040(4) 0.027(3) 0.051(4) 0.000(3) -0.005(3) -0.021(3)
C39 0.049(4) 0.021(3) 0.064(5) 0.010(3) -0.005(4) -0.015(3)
C40 0.052(4) 0.023(3) 0.066(5) 0.005(3) -0.006(4) -0.001(3)
C41 0.054(5) 0.029(4) 0.069(5) 0.025(4) -0.009(4) 0.006(3)
C42 0.032(4) 0.034(4) 0.079(6) 0.023(4) -0.021(4) 0.010(3)
C43 0.035(4) 0.057(5) 0.060(5) 0.028(4) -0.023(4) 0.004(4)
C44 0.025(3) 0.052(4) 0.062(5) 0.022(4) -0.023(3) 0.002(3)
C45 0.024(3) 0.045(4) 0.039(4) 0.003(3) -0.019(3) -0.013(3)
C46 0.050(4) 0.050(4) 0.027(3) -0.001(3) -0.022(3) -0.014(3)
C47 0.054(4) 0.040(4) 0.033(4) -0.020(3) -0.014(3) -0.010(3)
C48 0.066(5) 0.035(4) 0.028(3) -0.018(3) -0.007(3) -0.004(3)
C49 0.056(4) 0.053(4) 0.028(4) -0.020(3) 0.011(3) -0.008(4)
C50 0.051(4) 0.053(4) 0.031(4) -0.016(3) 0.015(3) 0.001(4)
C51 0.034(4) 0.073(5) 0.035(4) -0.011(4) 0.020(3) 0.001(4)
C52 0.042(4) 0.056(5) 0.034(4) 0.010(3) 0.012(3) -0.007(3)
C53 0.037(4) 0.052(4) 0.036(4) 0.016(3) 0.006(3) -0.023(3)
C54 0.050(4) 0.036(4) 0.048(4) 0.021(3) -0.002(3) -0.016(3)
C55 0.060(5) 0.036(4) 0.051(4) 0.032(4) -0.013(4) -0.014(4)
C56 0.057(5) 0.056(5) 0.034(4) 0.028(4) -0.007(3) -0.007(4)
C57 0.060(5) 0.051(5) 0.044(4) 0.027(4) -0.031(4) -0.013(4)
C58 0.044(4) 0.077(5) 0.017(3) 0.004(3) -0.013(3) -0.018(4)
C59 0.067(5) 0.069(5) 0.011(3) -0.008(3) -0.001(3) -0.016(4)
C60 0.065(5) 0.074(5) 0.013(3) 0.007(3) 0.006(3) -0.022(4)
C101 0.030(4) 0.144(9) 0.052(5) -0.057(6) 0.018(4) -0.042(5)
C102 0.050(5) 0.055(5) 0.053(5) 0.023(4) -0.017(4) -0.022(4)
C103 0.034(4) 0.052(4) 0.027(3) 0.019(3) -0.015(3) -0.012(3)
C104 0.022(3) 0.042(4) 0.023(3) -0.002(3) -0.003(2) -0.002(3)
C105 0.041(4) 0.067(5) 0.034(4) -0.023(3) 0.006(3) -0.002(4)
C106 0.046(4) 0.068(5) 0.064(5) -0.046(5) -0.009(4) 0.018(4)
C107 0.051(5) 0.077(6) 0.067(6) -0.033(5) 0.000(4) 0.030(5)
C108 0.022(3) 0.109(7) 0.055(5) -0.048(5) 0.009(3) 0.004(4)
C109 0.026(4) 0.129(8) 0.031(4) -0.015(5) 0.010(3) -0.011(4)
C110 0.032(4) 0.090(6) 0.023(3) -0.005(4) 0.003(3) -0.038(4)
C111 0.048(4) 0.057(5) 0.035(4) 0.010(3) -0.006(3) -0.029(4)
C112 0.073(5) 0.039(4) 0.040(4) 0.022(3) -0.029(4) -0.035(4)
C113 0.081(6) 0.032(4) 0.049(5) 0.018(3) -0.022(4) -0.008(4)
C114 0.046(4) 0.022(3) 0.083(6) 0.009(3) -0.035(4) 0.008(3)
C115 0.040(4) 0.033(4) 0.057(4) 0.001(3) -0.028(3) 0.012(3)
C116 0.017(3) 0.057(5) 0.047(4) -0.002(3) -0.011(3) 0.005(3)
C117 0.016(3) 0.056(4) 0.035(4) -0.002(3) -0.004(3) -0.013(3)
C118 0.036(3) 0.037(3) 0.016(3) -0.005(3) -0.010(3) -0.012(3)
C119 0.049(4) 0.023(3) 0.048(4) -0.001(3) -0.023(3) -0.012(3)
C120 0.078(6) 0.023(4) 0.066(5) -0.024(3) -0.034(5) 0.004(4)
C121 0.112(8) 0.020(4) 0.088(7) -0.010(4) -0.041(6) 0.014(4)
C122 0.065(6) 0.046(5) 0.126(9) -0.057(6) -0.034(6) 0.038(5)
C123 0.070(6) 0.059(6) 0.081(7) -0.019(5) -0.033(5) 0.042(5)
C124 0.024(4) 0.080(6) 0.103(8) -0.041(6) -0.022(4) 0.033(4)
C125 0.020(4) 0.121(8) 0.045(5) -0.019(5) 0.001(3) 0.022(4)
C126 0.019(3) 0.100(7) 0.045(4) -0.019(4) 0.006(3) -0.020(4)
C127 0.025(3) 0.083(5) 0.025(3) -0.006(3) -0.007(3) -0.026(4)
C128 0.042(4) 0.038(4) 0.037(4) 0.001(3) -0.012(3) -0.020(3)
C129 0.075(6) 0.036(4) 0.042(4) 0.008(3) -0.018(4) -0.037(4)
C130 0.065(5) 0.020(3) 0.065(5) 0.002(3) -0.026(4) -0.010(3)
C131 0.073(5) 0.027(4) 0.051(5) -0.015(3) -0.009(4) 0.013(4)
C132 0.050(5) 0.040(4) 0.077(6) -0.033(4) -0.004(4) 0.017(4)
C133 0.044(4) 0.053(5) 0.055(5) -0.004(4) -0.002(4) 0.028(4)
C134 0.019(3) 0.065(5) 0.071(5) -0.025(4) 0.002(3) 0.010(3)
C135 0.025(4) 0.112(8) 0.040(4) -0.010(5) 0.011(3) -0.006(4)
C136 0.035(4) 0.097(7) 0.041(4) -0.005(4) 0.006(3) -0.036(4)
C137 0.037(4) 0.077(6) 0.033(4) 0.004(4) -0.006(3) -0.038(4)
C138 0.060(5) 0.036(4) 0.052(5) 0.006(3) -0.020(4) -0.030(4)
C139 0.099(7) 0.043(5) 0.051(5) 0.021(4) -0.027(5) -0.046(5)
C140 0.097(8) 0.017(4) 0.102(8) 0.006(4) -0.052(6) -0.014(4)
C141 0.115(9) 0.036(5) 0.087(7) 0.025(5) -0.039(7) 0.001(5)
C142 0.076(6) 0.026(4) 0.103(8) 0.014(4) -0.060(6) 0.010(4)
C143 0.072(6) 0.044(4) 0.050(5) 0.005(4) -0.046(4) 0.009(4)
C144 0.034(4) 0.058(5) 0.054(4) -0.015(4) -0.032(3) 0.016(4)
C145 0.027(3) 0.052(4) 0.037(4) -0.005(3) -0.017(3) -0.003(3)
C146 0.033(3) 0.043(4) 0.030(3) -0.006(3) -0.016(3) -0.006(3)
C147 0.049(4) 0.036(4) 0.029(3) -0.010(3) -0.013(3) -0.008(3)
C148 0.066(5) 0.034(4) 0.040(4) -0.028(3) -0.018(4) 0.009(4)
C149 0.051(4) 0.064(5) 0.029(4) -0.029(4) 0.007(3) 0.009(4)
C150 0.050(5) 0.078(6) 0.050(5) -0.023(4) 0.015(4) 0.012(4)
C151 0.033(4) 0.110(7) 0.045(5) -0.038(5) 0.028(4) -0.012(5)
C152 0.058(5) 0.107(7) 0.027(4) 0.000(4) 0.012(4) -0.023(5)
C153 0.058(5) 0.101(7) 0.024(4) 0.009(4) 0.002(3) -0.055(5)
C154 0.099(8) 0.058(6) 0.055(6) 0.023(4) -0.011(5) -0.042(5)
C155 0.096(7) 0.061(6) 0.056(5) 0.047(5) -0.047(5) -0.046(5)
C156 0.080(6) 0.071(6) 0.032(4) 0.022(4) -0.015(4) -0.023(5)
C157 0.066(5) 0.063(5) 0.036(4) 0.025(4) -0.032(4) -0.027(4)
C158 0.050(4) 0.068(5) 0.016(3) -0.002(3) -0.011(3) -0.010(4)
C159 0.048(4) 0.088(6) 0.020(3) -0.018(4) -0.004(3) -0.010(4)
C160 0.064(5) 0.116(8) 0.009(3) 0.002(4) 0.001(3) -0.045(6)
Cl1 0.0383(14) 0.0681(18) 0.0220(11) 0.0025(10) 0.0015(9) -0.0044(12)
Cl2 0.092(8) 0.071(6) 0.027(4) 0.014(4) -0.014(4) -0.031(6)
Cl6 0.061(2) 0.0487(18) 0.0470(19) -0.0305(15) 0.0210(15) -0.0042(16)
Cl7 0.18(2) 0.24(3) 0.12(2) -0.12(2) 0.002(15) 0.07(2)
Cl9 0.0239(19) 0.0700(19) 0.033(2) 0.0074(13) 0.0110(14) -0.0020(13)
Cl10 0.056(12) 0.45(5) 0.051(11) 0.012(17) 0.035(9) -0.007(18)
Cl12 0.0537(17) 0.0288(17) 0.0345(16) 0.0177(13) -0.0066(13) -0.0079(13)
Cl13 0.23(3) 0.079(14) 0.16(2) 0.091(13) -0.014(18) -0.033(14)
Cl15 0.0240(19) 0.0468(19) 0.0407(18) 0.0102(15) -0.0139(15) 0.0083(16)
Cl16 0.062(13) 0.12(2) 0.09(2) 0.041(14) -0.027(11) 0.024(10)
Cl18 0.0486(19) 0.077(4) 0.0269(17) -0.008(2) -0.0147(18) -0.0292(19)
Cl19 0.136(15) 0.062(9) 0.089(13) 0.024(7) -0.095(10) -0.047(8)
Cl21 0.053(3) 0.109(4) 0.0229(17) 0.0015(19) -0.0013(15) -0.015(3)
Cl22 0.086(4) 0.080(4) 0.030(2) 0.020(2) -0.015(2) -0.036(3)
Cl26 0.062(3) 0.052(3) 0.054(3) -0.039(2) 0.002(2) 0.019(2)
Cl27 0.116(10) 0.35(2) 0.186(13) -0.231(14) -0.040(9) 0.065(11)
Cl29 0.019(2) 0.112(4) 0.021(3) 0.006(2) 0.0121(18) 0.003(2)
Cl30 0.065(6) 0.49(3) 0.055(6) -0.072(11) 0.024(4) -0.085(11)
Cl32 0.072(3) 0.025(2) 0.038(2) 0.0133(18) 0.000(2) -0.015(2)
Cl33 0.252(17) 0.216(14) 0.122(9) 0.122(9) -0.076(10) -0.160(12)
Cl35 0.0239(19) 0.049(3) 0.031(2) 0.001(2) -0.0121(18) 0.0138(18)
Cl36 0.144(11) 0.064(6) 0.135(11) 0.019(6) -0.099(8) 0.014(7)
Cl38 0.035(3) 0.072(7) 0.024(3) -0.015(4) -0.009(3) -0.020(3)
Cl39 0.091(8) 0.053(4) 0.060(6) 0.002(4) -0.049(5) -0.018(4)

loop_
_atom_type_symbol
_atom_type_description
_atom_type_scat_dispersion_real
_atom_type_scat_dispersion_imag
_atom_type_scat_source
C C 0.0033 0.0016 'International Tables Vol C Tables 4.2.6.8 and 6.1.1.4'
Cl Cl 0.1484 0.1585 'International Tables Vol C Tables 4.2.6.8 and 6.1.1.4'

loop_
_geom_angle_atom_site_label_1
_geom_angle_atom_site_label_2
_geom_angle_atom_site_label_3
_geom_angle
C5 C1 C2 102.6(5)
C5 C1 C9 116.5(6)
C2 C1 C9 117.8(5)
C5 C1 Cl1 107.3(4)
C2 C1 Cl1 99.0(5)
C9 C1 Cl1 111.8(4)
C5 C1 Cl2 111.2(5)
C2 C1 Cl2 62.8(4)
C9 C1 Cl2 130.0(5)
Cl1 C1 Cl2 36.2(3)
C3 C2 C12 122.7(6)
C3 C2 C1 107.5(6)
C12 C2 C1 124.4(5)
C3 C2 Cl2 102.2(5)
C12 C2 Cl2 111.4(5)
C1 C2 Cl2 76.4(5)
C2 C3 C4 110.8(5)
C2 C3 C15 124.4(6)
C4 C3 C15 122.2(5)
C5 C4 C3 108.3(5)
C5 C4 C18 125.1(6)
C3 C4 C18 123.6(5)
C4 C5 C6 122.6(6)
C4 C5 C1 109.8(6)
C6 C5 C1 125.4(6)
C5 C6 C20 110.0(5)
C5 C6 C7 108.0(5)
C20 C6 C7 100.7(6)
C5 C6 Cl7 121.3(14)
C20 C6 Cl7 104.2(14)
C7 C6 Cl7 110.6(13)
C5 C6 Cl6 112.2(5)
C20 C6 Cl6 112.2(5)
C7 C6 Cl6 113.1(5)
Cl7 C6 Cl6 9.7(14)
C8 C7 C22 120.1(7)
C8 C7 C6 123.0(6)
C22 C7 C6 109.2(6)
C7 C8 C25 118.5(7)
C7 C8 C9 126.8(6)
C25 C8 C9 109.1(6)
C8 C9 C10 102.0(5)
C8 C9 C1 112.2(6)
C10 C9 C1 112.0(5)
C8 C9 Cl10 101.5(12)
C10 C9 Cl10 112.3(12)
C1 C9 Cl10 115.6(10)
C8 C9 Cl9 109.4(4)
C10 C9 Cl9 108.1(4)
C1 C9 Cl9 112.6(5)
Cl10 C9 Cl9 8.1(13)
C11 C10 C26 119.3(6)
C11 C10 C9 126.4(5)
C26 C10 C9 108.5(6)
C10 C11 C29 121.2(5)
C10 C11 C12 124.0(6)
C29 C11 C12 108.3(6)
C2 C12 C13 110.0(5)
C2 C12 C11 109.2(5)
C13 C12 C11 101.8(5)
C2 C12 Cl13 109.8(11)
C13 C12 Cl13 116.9(12)
C11 C12 Cl13 108.7(11)
C2 C12 Cl12 114.5(4)
C13 C12 Cl12 109.8(4)
C11 C12 Cl12 110.7(4)
Cl13 C12 Cl12 7.1(12)
C14 C13 C30 119.3(6)
C14 C13 C12 124.4(6)
C30 C13 C12 109.6(5)
C13 C14 C33 120.3(6)
C13 C14 C15 122.1(6)
C33 C14 C15 109.3(6)
C3 C15 C16 109.8(5)
C3 C15 C14 109.2(5)
C16 C15 C14 101.6(5)
C3 C15 Cl16 102.0(12)
C16 C15 Cl16 114.5(12)
C14 C15 Cl16 119.7(12)
C3 C15 Cl15 111.5(5)
C16 C15 Cl15 112.2(5)
C14 C15 Cl15 112.1(5)
Cl16 C15 Cl15 10.0(13)
C17 C16 C34 119.3(6)
C17 C16 C15 123.7(6)
C34 C16 C15 109.6(6)
C16 C17 C37 121.2(6)
C16 C17 C18 123.7(6)
C37 C17 C18 107.4(6)
C4 C18 C19 108.8(5)
C4 C18 C17 109.2(5)
C19 C18 C17 103.7(5)
C4 C18 Cl19 117.7(9)
C19 C18 Cl19 102.7(9)
C17 C18 Cl19 113.5(10)
C4 C18 Cl18 109.7(5)
C19 C18 Cl18 114.5(5)
C17 C18 Cl18 110.6(4)
Cl19 C18 Cl18 12.0(10)
C20 C19 C38 119.9(7)
C20 C19 C18 123.2(6)
C38 C19 C18 108.5(6)
C19 C20 C21 119.3(7)
C19 C20 C6 122.8(6)
C21 C20 C6 110.7(6)
C40 C21 C20 121.7(7)
C40 C21 C22 119.5(7)
C20 C21 C22 108.1(6)
C23 C22 C7 121.8(7)
C23 C22 C21 119.3(7)
C7 C22 C21 109.1(7)
C22 C23 C24 118.9(7)
C22 C23 C42 121.1(7)
C24 C23 C42 107.4(7)
C25 C24 C23 118.1(7)
C25 C24 C44 120.0(6)
C23 C24 C44 108.7(7)
C24 C25 C26 119.9(6)
C24 C25 C8 122.4(6)
C26 C25 C8 108.0(6)
C27 C26 C25 120.5(6)
C27 C26 C10 120.6(6)
C25 C26 C10 108.8(6)
C26 C27 C28 119.9(6)
C26 C27 C45 120.6(6)
C28 C27 C45 106.9(6)
C29 C28 C27 118.5(6)
C29 C28 C47 120.0(6)
C27 C28 C47 109.4(6)
C28 C29 C11 120.3(6)
C28 C29 C30 119.6(6)
C11 C29 C30 109.6(5)
C31 C30 C13 121.7(6)
C31 C30 C29 120.0(6)
C13 C30 C29 107.8(6)
C30 C31 C48 121.2(6)
C30 C31 C32 119.5(6)
C48 C31 C32 107.4(6)
C33 C32 C50 119.1(6)
C33 C32 C31 118.6(6)
C50 C32 C31 109.2(6)
C32 C33 C34 120.2(6)
C32 C33 C14 120.5(6)
C34 C33 C14 108.6(6)
C35 C34 C33 120.0(6)
C35 C34 C16 121.0(6)
C33 C34 C16 109.3(6)
C34 C35 C36 118.8(6)
C34 C35 C51 120.1(7)
C36 C35 C51 108.3(6)
C37 C36 C35 119.6(6)
C37 C36 C53 119.7(6)
C35 C36 C53 107.6(6)
C36 C37 C38 120.5(6)
C36 C37 C17 120.0(6)
C38 C37 C17 109.6(6)
C39 C38 C19 121.2(7)
C39 C38 C37 119.4(6)
C19 C38 C37 109.2(6)
C38 C39 C54 120.3(7)
C38 C39 C40 118.3(7)
C54 C39 C40 109.5(6)
C21 C40 C39 119.5(7)
C21 C40 C41 121.1(7)
C39 C40 C41 107.2(7)
C42 C41 C40 119.8(7)
C42 C41 C55 118.9(7)
C40 C41 C55 109.1(6)
C41 C42 C23 119.1(7)
C41 C42 C43 120.1(7)
C23 C42 C43 109.0(6)
C57 C43 C44 120.6(7)
C57 C43 C42 120.1(7)
C44 C43 C42 107.1(7)
C45 C44 C43 120.6(7)
C45 C44 C24 119.5(6)
C43 C44 C24 107.8(7)
C44 C45 C46 119.4(6)
C44 C45 C27 119.5(6)
C46 C45 C27 108.7(6)
C58 C46 C45 119.5(7)
C58 C46 C47 120.4(7)
C45 C46 C47 107.5(6)
C48 C47 C28 120.5(6)
C48 C47 C46 119.8(7)
C28 C47 C46 107.5(6)
C47 C48 C49 119.6(7)
C47 C48 C31 118.7(6)
C49 C48 C31 108.5(6)
C59 C49 C48 121.3(7)
C59 C49 C50 119.2(6)
C48 C49 C50 107.9(6)
C51 C50 C32 121.9(7)
C51 C50 C49 118.6(7)
C32 C50 C49 106.9(6)
C50 C51 C52 122.0(7)
C50 C51 C35 118.5(7)
C52 C51 C35 108.3(7)
C60 C52 C51 119.8(7)
C60 C52 C53 118.7(7)
C51 C52 C53 108.6(6)
C54 C53 C52 122.4(6)
C54 C53 C36 118.5(6)
C52 C53 C36 107.2(6)
C53 C54 C39 121.5(6)
C53 C54 C55 117.9(7)
C39 C54 C55 108.1(7)
C56 C55 C41 120.9(7)
C56 C55 C54 120.0(7)
C41 C55 C54 106.1(7)
C55 C56 C60 121.3(7)
C55 C56 C57 119.5(8)
C60 C56 C57 107.7(7)
C43 C57 C58 120.9(7)
C43 C57 C56 120.6(7)
C58 C57 C56 107.1(7)
C46 C58 C59 119.2(7)
C46 C58 C57 119.1(7)
C59 C58 C57 108.6(6)
C49 C59 C60 120.7(7)
C49 C59 C58 119.8(7)
C60 C59 C58 107.9(7)
C52 C60 C59 119.8(7)
C52 C60 C56 119.7(7)
C59 C60 C56 108.7(7)
C105 C101 C102 108.3(6)
C105 C101 C109 118.2(10)
C102 C101 C109 123.4(7)
C105 C101 Cl21 106.1(5)
C102 C101 Cl21 85.3(6)
C109 C101 Cl21 109.4(5)
C103 C102 C101 105.1(6)
C103 C102 C112 119.1(8)
C101 C102 C112 121.4(6)
C103 C102 Cl22 105.0(5)
C101 C102 Cl22 90.0(6)
C112 C102 Cl22 111.4(5)
C104 C103 C102 110.0(6)
C104 C103 C115 123.0(6)
C102 C103 C115 124.5(7)
C105 C104 C103 108.6(6)
C105 C104 C118 125.1(6)
C103 C104 C118 122.9(5)
C104 C105 C101 107.7(7)
C104 C105 C106 121.9(7)
C101 C105 C106 127.3(7)
C120 C106 C105 109.4(6)
C120 C106 C107 103.6(7)
C105 C106 C107 107.0(7)
C120 C106 Cl27 104.9(9)
C105 C106 Cl27 116.4(9)
C107 C106 Cl27 114.6(7)
C120 C106 Cl26 116.3(6)
C105 C106 Cl26 107.8(6)
C107 C106 Cl26 112.3(6)
Cl27 C106 Cl26 11.8(8)
C108 C107 C122 122.1(8)
C108 C107 C106 123.5(9)
C122 C107 C106 106.0(9)
C107 C108 C125 118.7(9)
C107 C108 C109 126.0(7)
C125 C108 C109 108.7(8)
C108 C109 C101 111.5(8)
C108 C109 C110 103.1(6)
C101 C109 C110 108.4(7)
C108 C109 Cl30 99.4(9)
C101 C109 Cl30 113.4(7)
C110 C109 Cl30 120.1(8)
C108 C109 Cl29 113.8(6)
C101 C109 Cl29 113.7(6)
C110 C109 Cl29 105.4(6)
Cl30 C109 Cl29 17.5(8)
C111 C110 C126 120.0(6)
C111 C110 C109 127.0(7)
C126 C110 C109 106.1(8)
C110 C111 C129 120.1(7)
C110 C111 C112 123.7(7)
C129 C111 C112 109.8(7)
C111 C112 C113 102.5(6)
C111 C112 C102 112.1(7)
C113 C112 C102 111.7(6)
C111 C112 Cl33 102.5(7)
C113 C112 Cl33 119.6(9)
C102 C112 Cl33 108.0(7)
C111 C112 Cl32 111.8(5)
C113 C112 Cl32 105.0(6)
C102 C112 Cl32 113.0(5)
Cl33 C112 Cl32 15.2(7)
C114 C113 C130 117.2(8)
C114 C113 C112 126.9(7)
C130 C113 C112 109.2(7)
C113 C114 C133 121.8(7)
C113 C114 C115 120.0(8)
C133 C114 C115 110.3(6)
C103 C115 C116 109.7(5)
C103 C115 C114 110.4(6)
C116 C115 C114 100.3(6)
C103 C115 Cl35 112.8(5)
C116 C115 Cl35 109.5(5)
C114 C115 Cl35 113.5(5)
C103 C115 Cl36 103.8(7)
C116 C115 Cl36 119.0(7)
C114 C115 Cl36 113.7(7)
Cl35 C115 Cl36 10.6(6)
C117 C116 C134 118.3(7)
C117 C116 C115 124.0(6)
C134 C116 C115 110.4(6)
C116 C117 C137 120.3(6)
C116 C117 C118 123.7(6)
C137 C117 C118 108.6(6)
C104 C118 C117 109.3(5)
C104 C118 C119 108.3(5)
C117 C118 C119 102.7(5)
C104 C118 Cl39 113.7(7)
C117 C118 Cl39 113.9(7)
C119 C118 Cl39 108.3(8)
C104 C118 Cl38 109.7(5)
C117 C118 Cl38 111.2(5)
C119 C118 Cl38 115.4(7)
Cl39 C118 Cl38 7.1(12)
C120 C119 C138 121.7(7)
C120 C119 C118 122.7(7)
C138 C119 C118 108.4(6)
C119 C120 C121 119.7(9)
C119 C120 C106 125.0(7)
C121 C120 C106 108.2(8)
C140 C121 C122 121.6(9)
C140 C121 C120 119.7(10)
C122 C121 C120 108.6(10)
C107 C122 C121 111.2(8)
C107 C122 C123 119.5(9)
C121 C122 C123 119.0(11)
C124 C123 C122 118.6(10)
C124 C123 C142 109.4(8)
C122 C123 C142 119.8(10)
C125 C124 C123 121.0(8)
C125 C124 C144 119.5(8)
C123 C124 C144 107.4(9)
C124 C125 C126 120.3(7)
C124 C125 C108 119.8(9)
C126 C125 C108 109.7(8)
C127 C126 C125 121.2(8)
C127 C126 C110 119.5(8)
C125 C126 C110 109.5(7)
C126 C127 C128 119.4(7)
C126 C127 C145 119.5(7)
C128 C127 C145 108.4(6)
C129 C128 C127 119.4(6)
C129 C128 C147 119.6(7)
C127 C128 C147 108.7(6)
C128 C129 C111 121.4(8)
C128 C129 C130 119.0(7)
C111 C129 C130 109.6(6)
C131 C130 C129 121.5(7)
C131 C130 C113 121.6(7)
C129 C130 C113 106.4(7)
C130 C131 C132 121.0(7)
C130 C131 C148 120.0(7)
C132 C131 C148 107.1(7)
C150 C132 C133 119.7(8)
C150 C132 C131 110.3(7)
C133 C132 C131 117.8(8)
C114 C133 C132 120.4(7)
C114 C133 C134 109.3(7)
C132 C133 C134 119.6(8)
C135 C134 C133 119.9(7)
C135 C134 C116 121.7(7)
C133 C134 C116 108.0(7)
C134 C135 C136 119.5(7)
C134 C135 C151 120.6(8)
C136 C135 C151 107.7(8)
C137 C136 C135 119.2(7)
C137 C136 C153 119.4(9)
C135 C136 C153 109.0(7)
C136 C137 C138 119.7(7)
C136 C137 C117 120.9(8)
C138 C137 C117 108.6(6)
C119 C138 C139 119.0(8)
C119 C138 C137 109.7(6)
C139 C138 C137 120.3(8)
C154 C139 C138 119.2(9)
C154 C139 C140 111.0(8)
C138 C139 C140 118.3(8)
C121 C140 C139 121.5(8)
C121 C140 C141 119.2(10)
C139 C140 C141 106.3(10)
C142 C141 C155 120.4(9)
C142 C141 C140 119.6(11)
C155 C141 C140 107.2(9)
C141 C142 C123 120.9(9)
C141 C142 C143 119.3(10)
C123 C142 C143 108.5(8)
C157 C143 C144 120.5(7)
C157 C143 C142 120.5(8)
C144 C143 C142 106.0(8)
C145 C144 C143 119.4(7)
C145 C144 C124 119.7(8)
C143 C144 C124 108.7(7)
C144 C145 C146 121.2(7)
C144 C145 C127 119.6(6)
C146 C145 C127 106.7(6)
C158 C146 C145 120.1(6)
C158 C146 C147 119.5(6)
C145 C146 C147 108.2(6)
C148 C147 C128 120.9(6)
C148 C147 C146 118.5(6)
C128 C147 C146 108.1(6)
C147 C148 C149 121.2(7)
C147 C148 C131 119.1(7)
C149 C148 C131 107.3(7)
C159 C149 C148 119.6(7)
C159 C149 C150 118.8(8)
C148 C149 C150 108.3(7)
C151 C150 C132 121.6(8)
C151 C150 C149 120.2(8)
C132 C150 C149 106.9(7)
C150 C151 C152 121.5(8)
C150 C151 C135 118.6(9)
C152 C151 C135 108.0(8)
C160 C152 C153 119.2(9)
C160 C152 C151 118.5(8)
C153 C152 C151 108.8(7)
C154 C153 C152 121.9(8)
C154 C153 C136 119.8(8)
C152 C153 C136 106.4(9)
C153 C154 C139 121.6(8)
C153 C154 C155 120.0(9)
C139 C154 C155 106.6(10)
C156 C155 C141 120.8(8)
C156 C155 C154 118.2(10)
C141 C155 C154 109.0(9)
C155 C156 C160 121.3(8)
C155 C156 C157 119.1(9)
C160 C156 C157 107.2(7)
C143 C157 C156 119.8(8)
C143 C157 C158 120.3(7)
C156 C157 C158 108.1(8)
C146 C158 C159 121.1(7)
C146 C158 C157 118.4(7)
C159 C158 C157 107.9(7)
C149 C159 C158 120.2(7)
C149 C159 C160 120.8(7)
C158 C159 C160 107.9(8)
C152 C160 C156 119.3(8)
C152 C160 C159 120.2(9)
C156 C160 C159 108.9(7)
Cl2 Cl1 C1 86.0(4)
Cl1 Cl2 C2 98.5(5)
Cl1 Cl2 C1 57.8(4)
C2 Cl2 C1 40.8(3)
Cl22 Cl21 C101 89.5(4)
Cl21 Cl22 C102 95.2(4)
Cl30 Cl29 C109 76.9(19)
Cl29 Cl30 C109 86(2)

loop_
_geom_bond_atom_site_label_1
_geom_bond_atom_site_label_2
_geom_bond_distance
C1 C5 1.499(10)
C1 C2 1.512(10)
C1 C9 1.549(9)
C1 Cl1 1.907(7)
C1 Cl2 2.248(11)
C2 C3 1.375(8)
C2 C12 1.501(9)
C2 Cl2 2.058(9)
C3 C4 1.431(9)
C3 C15 1.490(8)
C4 C5 1.366(9)
C4 C18 1.491(9)
C5 C6 1.490(10)
C6 C20 1.513(10)
C6 C7 1.537(10)
C6 Cl7 1.64(3)
C6 Cl6 1.841(8)
C7 C8 1.358(9)
C7 C22 1.420(11)
C8 C25 1.455(9)
C8 C9 1.507(10)
C9 C10 1.521(9)
C9 Cl10 1.72(2)
C9 Cl9 1.839(7)
C10 C11 1.348(9)
C10 C26 1.445(9)
C11 C29 1.429(9)
C11 C12 1.532(8)
C12 C13 1.521(9)
C12 Cl13 1.70(2)
C12 Cl12 1.841(7)
C13 C14 1.369(9)
C13 C30 1.434(9)
C14 C33 1.442(9)
C14 C15 1.525(9)
C15 C16 1.519(9)
C15 Cl16 1.81(4)
C15 Cl15 1.833(10)
C16 C17 1.366(9)
C16 C34 1.432(9)
C17 C37 1.432(9)
C17 C18 1.520(9)
C18 C19 1.502(9)
C18 Cl19 1.71(2)
C18 Cl18 1.851(8)
C19 C20 1.385(10)
C19 C38 1.426(10)
C20 C21 1.417(10)
C21 C40 1.393(10)
C21 C22 1.443(10)
C22 C23 1.407(11)
C23 C24 1.432(10)
C23 C42 1.444(11)
C24 C25 1.392(10)
C24 C44 1.465(11)
C25 C26 1.437(10)
C26 C27 1.383(9)
C27 C28 1.436(10)
C27 C45 1.449(9)
C28 C29 1.402(9)
C28 C47 1.440(9)
C29 C30 1.452(9)
C30 C31 1.384(9)
C31 C48 1.444(10)
C31 C32 1.444(10)
C32 C33 1.406(10)
C32 C50 1.432(10)
C33 C34 1.426(10)
C34 C35 1.411(9)
C35 C36 1.440(10)
C35 C51 1.446(10)
C36 C37 1.400(10)
C36 C53 1.467(9)
C37 C38 1.428(10)
C38 C39 1.405(10)
C39 C54 1.421(10)
C39 C40 1.437(10)
C40 C41 1.446(11)
C41 C42 1.395(10)
C41 C55 1.451(11)
C42 C43 1.461(11)
C43 C57 1.357(11)
C43 C44 1.440(10)
C44 C45 1.398(10)
C45 C46 1.445(10)
C46 C58 1.428(10)
C46 C47 1.448(10)
C47 C48 1.410(10)
C48 C49 1.433(10)
C49 C59 1.412(11)
C49 C50 1.471(10)
C50 C51 1.391(10)
C51 C52 1.429(10)
C52 C60 1.401(10)
C52 C53 1.447(10)
C53 C54 1.384(10)
C54 C55 1.475(10)
C55 C56 1.377(11)
C56 C60 1.443(11)
C56 C57 1.458(10)
C57 C58 1.450(11)
C58 C59 1.438(11)
C59 C60 1.436(10)
C101 C105 1.444(12)
C101 C102 1.458(13)
C101 C109 1.537(11)
C101 Cl21 2.076(10)
C102 C103 1.436(9)
C102 C112 1.539(10)
C102 Cl22 1.951(8)
C103 C104 1.408(9)
C103 C115 1.488(10)
C104 C105 1.405(9)
C104 C118 1.492(8)
C105 C106 1.501(12)
C106 C120 1.498(12)
C106 C107 1.543(11)
C106 Cl27 1.761(14)
C106 Cl26 1.859(10)
C107 C108 1.364(13)
C107 C122 1.418(14)
C108 C125 1.453(10)
C108 C109 1.498(13)
C109 C110 1.551(11)
C109 Cl30 1.799(14)
C109 Cl29 1.841(10)
C110 C111 1.338(11)
C110 C126 1.477(11)
C111 C129 1.413(11)
C111 C112 1.507(10)
C112 C113 1.511(12)
C112 Cl33 1.836(13)
C112 Cl32 1.844(9)
C113 C114 1.371(11)
C113 C130 1.469(10)
C114 C133 1.416(11)
C114 C115 1.552(10)
C115 C116 1.504(10)
C115 Cl35 1.821(10)
C115 Cl36 1.861(15)
C116 C117 1.354(10)
C116 C134 1.464(10)
C117 C137 1.443(9)
C117 C118 1.508(9)
C118 C119 1.522(9)
C118 Cl39 1.778(17)
C118 Cl38 1.844(13)
C119 C120 1.378(11)
C119 C138 1.421(11)
C120 C121 1.433(11)
C121 C140 1.372(14)
C121 C122 1.419(14)
C122 C123 1.423(12)
C123 C124 1.420(13)
C123 C142 1.428(14)
C124 C125 1.390(13)
C124 C144 1.473(11)
C125 C126 1.406(13)
C126 C127 1.388(10)
C127 C128 1.416(10)
C127 C145 1.464(10)
C128 C129 1.401(10)
C128 C147 1.428(10)
C129 C130 1.465(11)
C130 C131 1.350(11)
C131 C132 1.432(11)
C131 C148 1.456(10)
C132 C150 1.409(12)
C132 C133 1.420(11)
C133 C134 1.426(11)
C134 C135 1.375(12)
C135 C136 1.419(13)
C135 C151 1.464(11)
C136 C137 1.394(10)
C136 C153 1.480(12)
C137 C138 1.427(11)
C138 C139 1.424(11)
C139 C154 1.423(13)
C139 C140 1.440(14)
C140 C141 1.475(13)
C141 C142 1.366(14)
C141 C155 1.449(15)
C142 C143 1.479(11)
C143 C157 1.381(12)
C143 C144 1.444(12)
C144 C145 1.372(10)
C145 C146 1.441(9)
C146 C158 1.397(10)
C146 C147 1.443(9)
C147 C148 1.407(10)
C148 C149 1.437(11)
C149 C159 1.375(11)
C149 C150 1.461(11)
C150 C151 1.372(12)
C151 C152 1.443(13)
C152 C160 1.390(12)
C152 C153 1.442(12)
C153 C154 1.354(13)
C154 C155 1.456(13)
C155 C156 1.401(12)
C156 C160 1.435(13)
C156 C157 1.454(11)
C157 C158 1.464(11)
C158 C159 1.425(10)
C159 C160 1.457(11)
Cl1 Cl2 1.332(11)
Cl21 Cl22 1.293(7)
Cl29 Cl30 0.55(3)
